data_1570763
loop_
_publ_author_name
'Shi, Zhaojiang'
'Dong, Shicheng'
'Liu, Ting'
'Wang, Wei-Zhen'
'Li, Nan'
'Yuan, Yaofeng'
'Zhu, Jun'
'Ye, Ke-Yin'

_publ_section_title
;
 Electrochemical cascade migratory <i>versus ortho</i>-cyclization of
 2-alkynylbenzenesulfonamides.
;
_journal_issue 8
_journal_name_full 'Chemical science'
_journal_page_first 2827
_journal_page_last 2832
_journal_paper_doi 10.1039/d3sc05229j
_journal_volume 15
_journal_year 2024
_chemical_formula_moiety 'C22 H15 N O3 S'
_chemical_formula_sum 'C22 H15 N O3 S'
_chemical_formula_weight 373.41
_space_group_crystal_system monoclinic
_space_group_IT_number 14
_space_group_name_Hall '-P 2yn'
_space_group_name_H-M_alt 'P 1 21/n 1'
_atom_sites_solution_hydrogens geom
_atom_sites_solution_primary dual
_audit_creation_date 2021-07-12
_audit_creation_method
;
Olex2 1.3
(compiled 2020.11.12 svn.r5f609507 for OlexSys, GUI svn.r6272)
;
_audit_update_record
;
2023-06-24 deposited with the CCDC.	2024-01-11 downloaded from the CCDC.
;
_cell_angle_alpha 90
_cell_angle_beta 95.651(14)
_cell_angle_gamma 90
_cell_formula_units_Z 4
_cell_length_a 10.854(5)
_cell_length_b 10.173(5)
_cell_length_c 16.146(7)
_cell_measurement_reflns_used 6239
_cell_measurement_temperature 296.15
_cell_measurement_theta_max 24.802
_cell_measurement_theta_min 2.371
_cell_volume 1774.1(14)
_computing_cell_refinement 'SAINT V8.38A (Bruker, 2018)'
_computing_data_collection 'SAINT V8.38A (Bruker, 2018)'
_computing_data_reduction 'SAINT V8.38A (Bruker, 2018)'
_computing_molecular_graphics 'Olex2 1.3 (Dolomanov et al., 2009)'
_computing_publication_material 'Olex2 1.3 (Dolomanov et al., 2009)'
_computing_structure_refinement 'SHELXL 2018/3 (Sheldrick, 2015)'
_computing_structure_solution 'SHELXT 2014/5 (Sheldrick, 2014)'
_diffrn_ambient_temperature 296.15
_diffrn_measured_fraction_theta_full 0.997
_diffrn_measured_fraction_theta_max 0.997
_diffrn_measurement_device_type 'Bruker APEX-II CCD'
_diffrn_measurement_method '\f and \w scans'
_diffrn_radiation_type MoK\a
_diffrn_radiation_wavelength 0.71073
_diffrn_reflns_av_R_equivalents 0.0712
_diffrn_reflns_av_unetI/netI 0.0415
_diffrn_reflns_Laue_measured_fraction_full 0.997
_diffrn_reflns_Laue_measured_fraction_max 0.997
_diffrn_reflns_limit_h_max 12
_diffrn_reflns_limit_h_min -12
_diffrn_reflns_limit_k_max 12
_diffrn_reflns_limit_k_min -12
_diffrn_reflns_limit_l_max 19
_diffrn_reflns_limit_l_min -19
_diffrn_reflns_number 29589
_diffrn_reflns_point_group_measured_fraction_full 0.997
_diffrn_reflns_point_group_measured_fraction_max 0.997
_diffrn_reflns_theta_full 25.058
_diffrn_reflns_theta_max 25.058
_diffrn_reflns_theta_min 2.370
_diffrn_source_current 1.4
_diffrn_source_power 0.07
_diffrn_source_voltage 50.0
_exptl_absorpt_coefficient_mu 0.206
_exptl_absorpt_correction_T_max 0.7452
_exptl_absorpt_correction_T_min 0.7106
_exptl_absorpt_correction_type multi-scan
_exptl_absorpt_process_details
;
SADABS-2016/2 (Bruker,2016/2) was used for absorption correction.
wR2(int) was 0.1104 before and 0.0640 after correction.
The Ratio of minimum to maximum transmission is 0.9536.
The \l/2 correction factor is Not present.
;
_exptl_crystal_colour colourless
_exptl_crystal_colour_primary colourless
_exptl_crystal_density_diffrn 1.398
_exptl_crystal_description block
_exptl_crystal_F_000 776
_exptl_crystal_size_max 0.13
_exptl_crystal_size_mid 0.12
_exptl_crystal_size_min 0.11
_refine_diff_density_max 0.258
_refine_diff_density_min -0.363
_refine_diff_density_rms 0.048
_refine_ls_extinction_method none
_refine_ls_goodness_of_fit_ref 1.067
_refine_ls_hydrogen_treatment constr
_refine_ls_matrix_type full
_refine_ls_number_parameters 245
_refine_ls_number_reflns 3133
_refine_ls_number_restraints 0
_refine_ls_restrained_S_all 1.067
_refine_ls_R_factor_all 0.0640
_refine_ls_R_factor_gt 0.0407
_refine_ls_shift/su_max 0.000
_refine_ls_shift/su_mean 0.000
_refine_ls_structure_factor_coef Fsqd
_refine_ls_weighting_details 'w=1/[\s^2^(Fo^2^)+(0.0420P)^2^+0.6379P] where P=(Fo^2^+2Fc^2^)/3'
_refine_ls_weighting_scheme calc
_refine_ls_wR_factor_gt 0.0901
_refine_ls_wR_factor_ref 0.0983
_reflns_Friedel_coverage 0.000
_reflns_number_gt 2360
_reflns_number_total 3133
_reflns_threshold_expression 'I > 2\s(I)'
_cod_data_source_file d3sc05229j2.cif
_cod_data_source_block 20210625_0m_a
_cod_depositor_comments 'Adding full bibliography for 1570763--1570767.cif.'
_cod_original_cell_volume 1774.0(14)
_cod_database_code 1570763
_shelx_shelxl_version_number 2018/3
_shelx_space_group_comment
;
The symmetry employed for this shelxl refinement is uniquely defined
by the following loop, which should always be used as a source of
symmetry information in preference to the above space-group names.
They are only intended as comments.
;
_shelx_estimated_absorpt_t_max 0.978
_shelx_estimated_absorpt_t_min 0.974
_olex2_refinement_description
;
1. Fixed Uiso
 At 1.2 times of:
  All C(H) groups
 At 1.5 times of:
  All C(H,H,H) groups
2.a Aromatic/amide H refined with riding coordinates:
 C2(H2), C3(H3), C4(H4), C5(H5), C10(H10), C12(H12), C13(H13), C17(H17),
 C18(H18), C19(H19), C20(H20), C21(H21)
2.b Idealised Me refined as rotating group:
 C22(H22A,H22B,H22C)
;
_olex2_submission_special_instructions 'No special instructions were received'

loop_
_space_group_symop_operation_xyz
'x, y, z'
'-x+1/2, y+1/2, -z+1/2'
'-x, -y, -z'
'x-1/2, -y-1/2, z-1/2'

loop_
_atom_site_label
_atom_site_type_symbol
_atom_site_fract_x
_atom_site_fract_y
_atom_site_fract_z
_atom_site_U_iso_or_equiv
_atom_site_adp_type
_atom_site_occupancy
_atom_site_site_symmetry_order
_atom_site_calc_flag
_atom_site_refinement_flags_posn
_atom_site_refinement_flags_adp
_atom_site_refinement_flags_occupancy
_atom_site_disorder_assembly
_atom_site_disorder_group
S1 S 0.29559(5) 0.45587(5) 0.49533(3) 0.02607(17) Uani 1 1 d . . . . .
O1 O 0.37931(14) 0.51277(15) 0.55884(9) 0.0348(4) Uani 1 1 d . . . . .
O2 O 0.16703(13) 0.48473(14) 0.49460(9) 0.0317(4) Uani 1 1 d . . . . .
O3 O 0.31872(14) 0.70691(14) 0.41776(10) 0.0356(4) Uani 1 1 d . . . . .
N1 N 0.34172(16) 0.48749(16) 0.39969(10) 0.0248(4) Uani 1 1 d . . . . .
C1 C 0.32219(19) 0.2880(2) 0.48430(13) 0.0261(5) Uani 1 1 d . . . . .
C2 C 0.2963(2) 0.1941(2) 0.54231(14) 0.0342(6) Uani 1 1 d . . . . .
H2 H 0.266863 0.217328 0.592468 0.041 Uiso 1 1 calc R U . . .
C3 C 0.3163(2) 0.0642(2) 0.52222(15) 0.0392(6) Uani 1 1 d . . . . .
H3 H 0.300927 -0.001960 0.559635 0.047 Uiso 1 1 calc R U . . .
C4 C 0.3590(2) 0.0318(2) 0.44670(14) 0.0350(6) Uani 1 1 d . . . . .
H4 H 0.369648 -0.056225 0.433653 0.042 Uiso 1 1 calc R U . . .
C5 C 0.3860(2) 0.1270(2) 0.39043(13) 0.0280(5) Uani 1 1 d . . . . .
H5 H 0.414981 0.103419 0.340177 0.034 Uiso 1 1 calc R U . . .
C6 C 0.36949(18) 0.2592(2) 0.40970(13) 0.0236(5) Uani 1 1 d . . . . .
C7 C 0.38853(18) 0.37753(19) 0.35972(13) 0.0221(5) Uani 1 1 d . . . . .
C8 C 0.44116(18) 0.39317(19) 0.28811(12) 0.0229(5) Uani 1 1 d . . . . .
C9 C 0.44004(19) 0.5235(2) 0.25006(13) 0.0253(5) Uani 1 1 d . . . . .
C10 C 0.48504(19) 0.5457(2) 0.17255(13) 0.0293(5) Uani 1 1 d . . . . .
H10 H 0.516284 0.475059 0.144615 0.035 Uiso 1 1 calc R U . . .
C11 C 0.4845(2) 0.6687(2) 0.13646(14) 0.0335(6) Uani 1 1 d . . . . .
C12 C 0.4376(2) 0.7745(2) 0.17922(15) 0.0378(6) Uani 1 1 d . . . . .
H12 H 0.435359 0.857840 0.155483 0.045 Uiso 1 1 calc R U . . .
C13 C 0.3950(2) 0.7568(2) 0.25556(15) 0.0352(6) Uani 1 1 d . . . . .
H13 H 0.365790 0.828442 0.283603 0.042 Uiso 1 1 calc R U . . .
C14 C 0.39503(19) 0.6319(2) 0.29160(14) 0.0284(5) Uani 1 1 d . . . . .
C15 C 0.35041(19) 0.6179(2) 0.37370(14) 0.0274(5) Uani 1 1 d . . . . .
C16 C 0.51044(18) 0.28346(19) 0.25291(12) 0.0225(5) Uani 1 1 d . . . . .
C17 C 0.62161(19) 0.2437(2) 0.29575(13) 0.0276(5) Uani 1 1 d . . . . .
H17 H 0.651366 0.286421 0.344603 0.033 Uiso 1 1 calc R U . . .
C18 C 0.6882(2) 0.1408(2) 0.26594(14) 0.0329(5) Uani 1 1 d . . . . .
H18 H 0.762649 0.114754 0.294730 0.040 Uiso 1 1 calc R U . . .
C19 C 0.6443(2) 0.0768(2) 0.19358(14) 0.0326(6) Uani 1 1 d . . . . .
H19 H 0.688468 0.006820 0.174104 0.039 Uiso 1 1 calc R U . . .
C20 C 0.5349(2) 0.1168(2) 0.15026(13) 0.0287(5) Uani 1 1 d . . . . .
H20 H 0.506044 0.074399 0.101113 0.034 Uiso 1 1 calc R U . . .
C21 C 0.4681(2) 0.2195(2) 0.17944(13) 0.0254(5) Uani 1 1 d . . . . .
H21 H 0.394410 0.245942 0.149843 0.030 Uiso 1 1 calc R U . . .
C22 C 0.5347(2) 0.6912(3) 0.05378(16) 0.0471(7) Uani 1 1 d . . . . .
H22A H 0.603858 0.750257 0.061032 0.071 Uiso 1 1 calc R U . . .
H22B H 0.471158 0.728664 0.015340 0.071 Uiso 1 1 calc R U . . .
H22C H 0.560953 0.608874 0.032344 0.071 Uiso 1 1 calc R U . . .

loop_
_atom_site_aniso_label
_atom_site_aniso_U_11
_atom_site_aniso_U_22
_atom_site_aniso_U_33
_atom_site_aniso_U_23
_atom_site_aniso_U_13
_atom_site_aniso_U_12
S1 0.0276(3) 0.0258(3) 0.0247(3) -0.0037(2) 0.0024(2) 0.0007(2)
O1 0.0346(9) 0.0388(9) 0.0297(9) -0.0115(7) -0.0027(7) -0.0021(7)
O2 0.0272(9) 0.0352(9) 0.0336(9) -0.0018(7) 0.0073(7) 0.0056(7)
O3 0.0417(10) 0.0219(8) 0.0434(10) -0.0067(7) 0.0050(8) 0.0028(7)
N1 0.0273(10) 0.0202(9) 0.0271(10) -0.0020(8) 0.0040(8) 0.0003(8)
C1 0.0274(12) 0.0238(11) 0.0270(12) -0.0015(9) 0.0013(10) 0.0015(9)
C2 0.0425(15) 0.0333(13) 0.0279(13) 0.0048(11) 0.0093(11) 0.0038(11)
C3 0.0501(16) 0.0307(14) 0.0384(14) 0.0117(11) 0.0119(12) 0.0009(11)
C4 0.0434(15) 0.0236(12) 0.0385(14) 0.0034(11) 0.0061(11) 0.0015(11)
C5 0.0329(13) 0.0236(11) 0.0279(12) -0.0021(10) 0.0047(10) 0.0001(10)
C6 0.0221(11) 0.0239(11) 0.0242(12) -0.0008(9) -0.0016(9) -0.0021(9)
C7 0.0218(12) 0.0189(11) 0.0247(11) -0.0036(9) -0.0016(9) 0.0014(9)
C8 0.0214(12) 0.0230(11) 0.0237(11) -0.0008(9) -0.0007(9) -0.0021(9)
C9 0.0213(11) 0.0237(12) 0.0301(12) 0.0031(9) -0.0026(9) -0.0025(9)
C10 0.0255(12) 0.0297(12) 0.0324(13) 0.0050(10) 0.0003(10) 0.0004(10)
C11 0.0275(13) 0.0363(14) 0.0354(14) 0.0116(11) -0.0031(10) -0.0043(11)
C12 0.0378(15) 0.0286(13) 0.0451(15) 0.0148(11) -0.0053(12) -0.0071(11)
C13 0.0371(14) 0.0233(12) 0.0440(15) 0.0029(11) -0.0020(12) -0.0008(10)
C14 0.0248(12) 0.0237(12) 0.0355(13) 0.0006(10) -0.0026(10) -0.0026(9)
C15 0.0247(12) 0.0205(12) 0.0359(13) -0.0012(10) -0.0027(10) 0.0010(9)
C16 0.0235(12) 0.0201(11) 0.0245(11) 0.0022(9) 0.0055(9) -0.0033(9)
C17 0.0276(12) 0.0286(12) 0.0259(12) -0.0018(10) -0.0008(10) -0.0005(10)
C18 0.0286(13) 0.0348(13) 0.0355(13) 0.0025(11) 0.0036(11) 0.0061(11)
C19 0.0406(15) 0.0282(12) 0.0313(13) -0.0007(10) 0.0145(11) 0.0029(10)
C20 0.0384(14) 0.0270(12) 0.0215(12) -0.0018(9) 0.0070(10) -0.0065(10)
C21 0.0266(12) 0.0269(12) 0.0228(11) 0.0033(9) 0.0031(9) -0.0040(9)
C22 0.0470(16) 0.0493(16) 0.0448(16) 0.0219(13) 0.0039(13) -0.0023(13)

loop_
_atom_type_symbol
_atom_type_description
_atom_type_scat_dispersion_real
_atom_type_scat_dispersion_imag
_atom_type_scat_source
C C 0.0033 0.0016 'International Tables Vol C Tables 4.2.6.8 and 6.1.1.4'
H H 0.0000 0.0000 'International Tables Vol C Tables 4.2.6.8 and 6.1.1.4'
N N 0.0061 0.0033 'International Tables Vol C Tables 4.2.6.8 and 6.1.1.4'
O O 0.0106 0.0060 'International Tables Vol C Tables 4.2.6.8 and 6.1.1.4'
S S 0.1246 0.1234 'International Tables Vol C Tables 4.2.6.8 and 6.1.1.4'

loop_
_geom_angle_atom_site_label_1
_geom_angle_atom_site_label_2
_geom_angle_atom_site_label_3
_geom_angle
_geom_angle_site_symmetry_1
_geom_angle_site_symmetry_3
_geom_angle_publ_flag
O1 S1 O2 118.49(9) . . ?
O1 S1 N1 110.67(9) . . ?
O1 S1 C1 111.78(10) . . ?
O2 S1 N1 109.23(9) . . ?
O2 S1 C1 111.88(10) . . ?
N1 S1 C1 91.49(9) . . ?
C7 N1 S1 114.65(13) . . ?
C15 N1 S1 119.14(14) . . ?
C15 N1 C7 125.26(18) . . ?
C2 C1 S1 124.03(17) . . ?
C2 C1 C6 123.9(2) . . ?
C6 C1 S1 112.03(15) . . ?
C1 C2 H2 121.5 . . ?
C3 C2 C1 117.0(2) . . ?
C3 C2 H2 121.5 . . ?
C2 C3 H3 119.8 . . ?
C2 C3 C4 120.5(2) . . ?
C4 C3 H3 119.8 . . ?
C3 C4 H4 119.2 . . ?
C5 C4 C3 121.6(2) . . ?
C5 C4 H4 119.2 . . ?
C4 C5 H5 120.4 . . ?
C4 C5 C6 119.3(2) . . ?
C6 C5 H5 120.4 . . ?
C1 C6 C5 117.66(19) . . ?
C1 C6 C7 112.73(18) . . ?
C5 C6 C7 129.51(19) . . ?
N1 C7 C6 108.70(17) . . ?
C8 C7 N1 120.05(18) . . ?
C8 C7 C6 131.24(18) . . ?
C7 C8 C9 118.75(18) . . ?
C7 C8 C16 120.74(18) . . ?
C9 C8 C16 120.21(18) . . ?
C10 C9 C8 122.09(19) . . ?
C14 C9 C8 120.07(19) . . ?
C14 C9 C10 117.84(19) . . ?
C9 C10 H10 118.9 . . ?
C11 C10 C9 122.3(2) . . ?
C11 C10 H10 118.9 . . ?
C10 C11 C12 118.4(2) . . ?
C10 C11 C22 121.6(2) . . ?
C12 C11 C22 120.0(2) . . ?
C11 C12 H12 119.5 . . ?
C13 C12 C11 120.9(2) . . ?
C13 C12 H12 119.5 . . ?
C12 C13 H13 119.8 . . ?
C12 C13 C14 120.5(2) . . ?
C14 C13 H13 119.8 . . ?
C9 C14 C15 121.24(19) . . ?
C13 C14 C9 120.1(2) . . ?
C13 C14 C15 118.6(2) . . ?
O3 C15 N1 119.9(2) . . ?
O3 C15 C14 126.4(2) . . ?
N1 C15 C14 113.76(18) . . ?
C17 C16 C8 118.29(18) . . ?
C17 C16 C21 119.07(19) . . ?
C21 C16 C8 122.63(19) . . ?
C16 C17 H17 119.9 . . ?
C18 C17 C16 120.3(2) . . ?
C18 C17 H17 119.9 . . ?
C17 C18 H18 119.9 . . ?
C19 C18 C17 120.1(2) . . ?
C19 C18 H18 119.9 . . ?
C18 C19 H19 120.1 . . ?
C20 C19 C18 119.9(2) . . ?
C20 C19 H19 120.1 . . ?
C19 C20 H20 119.8 . . ?
C19 C20 C21 120.4(2) . . ?
C21 C20 H20 119.8 . . ?
C16 C21 H21 119.9 . . ?
C20 C21 C16 120.3(2) . . ?
C20 C21 H21 119.9 . . ?
C11 C22 H22A 109.5 . . ?
C11 C22 H22B 109.5 . . ?
C11 C22 H22C 109.5 . . ?
H22A C22 H22B 109.5 . . ?
H22A C22 H22C 109.5 . . ?
H22B C22 H22C 109.5 . . ?

loop_
_geom_bond_atom_site_label_1
_geom_bond_atom_site_label_2
_geom_bond_distance
_geom_bond_site_symmetry_2
_geom_bond_publ_flag
S1 O1 1.4243(16) . ?
S1 O2 1.4248(16) . ?
S1 N1 1.7002(18) . ?
S1 C1 1.744(2) . ?
O3 C15 1.222(2) . ?
N1 C7 1.411(3) . ?
N1 C15 1.397(3) . ?
C1 C2 1.386(3) . ?
C1 C6 1.386(3) . ?
C2 H2 0.9300 . ?
C2 C3 1.383(3) . ?
C3 H3 0.9300 . ?
C3 C4 1.386(3) . ?
C4 H4 0.9300 . ?
C4 C5 1.379(3) . ?
C5 H5 0.9300 . ?
C5 C6 1.396(3) . ?
C6 C7 1.475(3) . ?
C7 C8 1.348(3) . ?
C8 C9 1.461(3) . ?
C8 C16 1.489(3) . ?
C9 C10 1.406(3) . ?
C9 C14 1.403(3) . ?
C10 H10 0.9300 . ?
C10 C11 1.381(3) . ?
C11 C12 1.401(3) . ?
C11 C22 1.508(3) . ?
C12 H12 0.9300 . ?
C12 C13 1.370(3) . ?
C13 H13 0.9300 . ?
C13 C14 1.398(3) . ?
C14 C15 1.462(3) . ?
C16 C17 1.390(3) . ?
C16 C21 1.391(3) . ?
C17 H17 0.9300 . ?
C17 C18 1.385(3) . ?
C18 H18 0.9300 . ?
C18 C19 1.381(3) . ?
C19 H19 0.9300 . ?
C19 C20 1.379(3) . ?
C20 H20 0.9300 . ?
C20 C21 1.381(3) . ?
C21 H21 0.9300 . ?
C22 H22A 0.9600 . ?
C22 H22B 0.9600 . ?
C22 H22C 0.9600 . ?

loop_
_geom_torsion_atom_site_label_1
_geom_torsion_atom_site_label_2
_geom_torsion_atom_site_label_3
_geom_torsion_atom_site_label_4
_geom_torsion
_geom_torsion_site_symmetry_1
_geom_torsion_site_symmetry_2
_geom_torsion_site_symmetry_3
_geom_torsion_site_symmetry_4
_geom_torsion_publ_flag
S1 N1 C7 C6 7.0(2) . . . . ?
S1 N1 C7 C8 -172.31(15) . . . . ?
S1 N1 C15 O3 -3.9(3) . . . . ?
S1 N1 C15 C14 178.04(14) . . . . ?
S1 C1 C2 C3 176.46(18) . . . . ?
S1 C1 C6 C5 -175.23(16) . . . . ?
S1 C1 C6 C7 1.6(2) . . . . ?
O1 S1 N1 C7 108.61(15) . . . . ?
O1 S1 N1 C15 -60.81(18) . . . . ?
O1 S1 C1 C2 70.5(2) . . . . ?
O1 S1 C1 C6 -110.94(16) . . . . ?
O2 S1 N1 C7 -119.20(15) . . . . ?
O2 S1 N1 C15 71.37(17) . . . . ?
O2 S1 C1 C2 -65.0(2) . . . . ?
O2 S1 C1 C6 113.48(16) . . . . ?
N1 S1 C1 C2 -176.5(2) . . . . ?
N1 S1 C1 C6 2.05(16) . . . . ?
N1 C7 C8 C9 -4.6(3) . . . . ?
N1 C7 C8 C16 169.22(18) . . . . ?
C1 S1 N1 C7 -5.38(16) . . . . ?
C1 S1 N1 C15 -174.80(17) . . . . ?
C1 C2 C3 C4 -0.7(4) . . . . ?
C1 C6 C7 N1 -5.3(2) . . . . ?
C1 C6 C7 C8 173.9(2) . . . . ?
C2 C1 C6 C5 3.3(3) . . . . ?
C2 C1 C6 C7 -179.9(2) . . . . ?
C2 C3 C4 C5 1.8(4) . . . . ?
C3 C4 C5 C6 -0.3(3) . . . . ?
C4 C5 C6 C1 -2.1(3) . . . . ?
C4 C5 C6 C7 -178.3(2) . . . . ?
C5 C6 C7 N1 171.0(2) . . . . ?
C5 C6 C7 C8 -9.8(4) . . . . ?
C6 C1 C2 C3 -1.9(3) . . . . ?
C6 C7 C8 C9 176.3(2) . . . . ?
C6 C7 C8 C16 -9.9(3) . . . . ?
C7 N1 C15 O3 -172.07(19) . . . . ?
C7 N1 C15 C14 9.8(3) . . . . ?
C7 C8 C9 C10 -175.37(19) . . . . ?
C7 C8 C9 C14 5.7(3) . . . . ?
C7 C8 C16 C17 -68.1(3) . . . . ?
C7 C8 C16 C21 111.7(2) . . . . ?
C8 C9 C10 C11 -179.8(2) . . . . ?
C8 C9 C14 C13 179.4(2) . . . . ?
C8 C9 C14 C15 1.0(3) . . . . ?
C8 C16 C17 C18 179.04(18) . . . . ?
C8 C16 C21 C20 -178.91(18) . . . . ?
C9 C8 C16 C17 105.7(2) . . . . ?
C9 C8 C16 C21 -74.6(3) . . . . ?
C9 C10 C11 C12 0.2(3) . . . . ?
C9 C10 C11 C22 179.2(2) . . . . ?
C9 C14 C15 O3 173.8(2) . . . . ?
C9 C14 C15 N1 -8.2(3) . . . . ?
C10 C9 C14 C13 0.5(3) . . . . ?
C10 C9 C14 C15 -177.96(19) . . . . ?
C10 C11 C12 C13 0.9(3) . . . . ?
C11 C12 C13 C14 -1.4(3) . . . . ?
C12 C13 C14 C9 0.6(3) . . . . ?
C12 C13 C14 C15 179.11(19) . . . . ?
C13 C14 C15 O3 -4.6(3) . . . . ?
C13 C14 C15 N1 173.33(19) . . . . ?
C14 C9 C10 C11 -0.9(3) . . . . ?
C15 N1 C7 C6 175.65(18) . . . . ?
C15 N1 C7 C8 -3.6(3) . . . . ?
C16 C8 C9 C10 10.8(3) . . . . ?
C16 C8 C9 C14 -168.09(19) . . . . ?
C16 C17 C18 C19 -0.2(3) . . . . ?
C17 C16 C21 C20 0.9(3) . . . . ?
C17 C18 C19 C20 1.0(3) . . . . ?
C18 C19 C20 C21 -0.9(3) . . . . ?
C19 C20 C21 C16 -0.1(3) . . . . ?
C21 C16 C17 C18 -0.7(3) . . . . ?
C22 C11 C12 C13 -178.0(2) . . . . ?
